data_7110821
loop_
_publ_author_name
'Camiolo, Salvatore'
'Coles, Simon J.'
'Gale, Philip A.'
'Hursthouse, Michael B.'
'Mayer, Thomas A.'
'Paver, Michael A.'

_publ_section_title
;
 Hydrogen bonding networks and anion coordination in (\h6-arene)Cr(CO)3
 complexes: metal carbonyls as hydrogen bond acceptors
;
_journal_issue 4
_journal_name_full 'Chemical Communications'
_journal_page_first 275
_journal_paper_doi 10.1039/a909861e
_journal_year 2000
_chemical_formula_sum 'C26 H16 Cr2 N2 O8'
_chemical_formula_weight 588.41
_chemical_name_systematic
;
 ?
;
_space_group_IT_number 15
_symmetry_cell_setting monoclinic
_symmetry_space_group_name_Hall '-C 2yc'
_symmetry_space_group_name_H-M 'C 1 2/c 1'
_atom_sites_solution_hydrogens geom
_atom_sites_solution_primary direct
_atom_sites_solution_secondary difmap
_audit_creation_method SHELXL-97
_cell_angle_alpha 90.00
_cell_angle_beta 125.16(3)
_cell_angle_gamma 90.00
_cell_formula_units_Z 4
_cell_length_a 17.283(3)
_cell_length_b 11.337(2)
_cell_length_c 14.568(3)
_cell_measurement_reflns_used 8085
_cell_measurement_temperature 150(2)
_cell_measurement_theta_max 27.47
_cell_measurement_theta_min 2.30
_cell_volume 2333.6(11)
_computing_cell_refinement 'DENZO, COLLECT'
_computing_data_reduction 'DENZO, COLLECT'
_computing_molecular_graphics 'CAMERON (Watkin, Pearce 1995)'
_computing_structure_refinement 'SHELXL-97 (Sheldrick, 1997)'
_computing_structure_solution 'SHELXS-97 (Sheldrick, 1990)'
_diffrn_ambient_temperature 150(2)
_diffrn_detector_area_resol_mean 9.091
_diffrn_measured_fraction_theta_full 0.980
_diffrn_measured_fraction_theta_max 0.980
_diffrn_measurement_device_type 'Nonius KappaCCD Area Detector'
_diffrn_measurement_method 'Phi and Omega scans to fill Ewald Sphere'
_diffrn_radiation_monochromator graphite
_diffrn_radiation_source 'Nonius FR591 rotating anode'
_diffrn_radiation_type MoK\a
_diffrn_radiation_wavelength 0.71073
_diffrn_reflns_av_R_equivalents 0.0552
_diffrn_reflns_av_sigmaI/netI 0.0735
_diffrn_reflns_limit_h_max 21
_diffrn_reflns_limit_h_min -22
_diffrn_reflns_limit_k_max 14
_diffrn_reflns_limit_k_min -14
_diffrn_reflns_limit_l_max 18
_diffrn_reflns_limit_l_min -15
_diffrn_reflns_number 8085
_diffrn_reflns_theta_full 27.47
_diffrn_reflns_theta_max 27.47
_diffrn_reflns_theta_min 2.30
_exptl_absorpt_coefficient_mu 0.989
_exptl_absorpt_correction_T_max 0.982
_exptl_absorpt_correction_T_min 0.898
_exptl_absorpt_correction_type multi-scan
_exptl_crystal_colour yellow
_exptl_crystal_density_diffrn 1.675
_exptl_crystal_density_method 'not measured'
_exptl_crystal_description needle
_exptl_crystal_F_000 1192
_exptl_crystal_size_max 0.15
_exptl_crystal_size_mid 0.025
_exptl_crystal_size_min 0.025
_refine_diff_density_max 0.599
_refine_diff_density_min -0.451
_refine_diff_density_rms 0.079
_refine_ls_extinction_method none
_refine_ls_goodness_of_fit_ref 0.803
_refine_ls_hydrogen_treatment mixed
_refine_ls_matrix_type full
_refine_ls_number_parameters 173
_refine_ls_number_reflns 2621
_refine_ls_number_restraints 0
_refine_ls_restrained_S_all 0.803
_refine_ls_R_factor_all 0.0664
_refine_ls_R_factor_gt 0.0418
_refine_ls_shift/su_max 0.009
_refine_ls_shift/su_mean 0.002
_refine_ls_structure_factor_coef Fsqd
_refine_ls_weighting_details 'calc w=1/[\s^2^(Fo^2^)+(0.1000P)^2^+0.0000P] where P=(Fo^2^+2Fc^2^)/3'
_refine_ls_weighting_scheme calc
_refine_ls_wR_factor_gt 0.1100
_refine_ls_wR_factor_ref 0.1265
_reflns_number_gt 1915
_reflns_number_total 2621
_reflns_threshold_expression >2sigma(I)
_cod_data_source_file a909861esup1.cif
_cod_data_source_block s92_1
_cod_depositor_comments
;
The following automatic conversions were performed:

'_symmetry_cell_setting' value 'Monoclinic' changed to 'monoclinic'
according to /home/saulius/struct/CIF-dictionaries/cif_core.dic
dictionary named 'cif_core.dic' version 2.4.2 from 2011-04-26.

Automatic conversion script
Id: cif_fix_values 1891 2012-01-12 08:04:46Z andrius 

The following automatic conversions were performed:

'_exptl_absorpt_correction_type' value 'multi-scans' was replaced
with the value 'multi-scan' as specified in the replacement file
'src/cod-tools/trunk/data/replacement-values/replacement_values.lst'.

Automatic conversion script
Id: cif_fix_values 5376 2017-05-30 11:51:03Z andrius 
;
_cod_original_cell_volume 2333.6(8)
_cod_original_sg_symbol_H-M C2/c
_cod_database_code 7110821

loop_
_symmetry_equiv_pos_as_xyz
'x, y, z'
'-x, y, -z+1/2'
'x+1/2, y+1/2, z'
'-x+1/2, y+1/2, -z+1/2'
'-x, -y, -z'
'x, -y, z-1/2'
'-x+1/2, -y+1/2, -z'
'x+1/2, -y+1/2, z-1/2'

loop_
_atom_site_label
_atom_site_type_symbol
_atom_site_fract_x
_atom_site_fract_y
_atom_site_fract_z
_atom_site_U_iso_or_equiv
_atom_site_adp_type
_atom_site_occupancy
_atom_site_symmetry_multiplicity
_atom_site_calc_flag
_atom_site_refinement_flags
Cr1 Cr 0.84674(3) 0.09158(4) 0.82831(3) 0.02008(17) Uani 1 1 d .
O1 O 0.81772(16) 0.1831(2) 0.61722(18) 0.0437(6) Uani 1 1 d .
O2 O 0.94053(14) -0.10956(19) 0.79673(19) 0.0350(5) Uani 1 1 d .
O3 O 1.03335(13) 0.2166(2) 0.97054(17) 0.0361(5) Uani 1 1 d .
O4 O 0.8222(2) 0.4255(2) 0.95376(17) 0.0549(8) Uani 1 1 d .
N1 N 0.87052(14) 0.24819(19) 1.03847(16) 0.0204(5) Uani 1 1 d .
H1 H 0.9066 0.2147 1.1029 0.024 Uiso 1 1 calc R
C1 C 0.83332(17) 0.0502(3) 0.9692(2) 0.0216(6) Uani 1 1 d .
H1A H 0.8797 0.0240 1.0413 0.026 Uiso 1 1 calc R
C2 C 0.77971(18) -0.0316(3) 0.8814(2) 0.0244(6) Uani 1 1 d .
H2 H 0.7911 -0.1119 0.8962 0.029 Uiso 1 1 calc R
C3 C 0.70957(17) 0.0064(3) 0.7724(2) 0.0261(6) Uani 1 1 d .
H3 H 0.6727 -0.0480 0.7155 0.031 Uiso 1 1 calc R
C4 C 0.69586(18) 0.1270(3) 0.7505(2) 0.0279(7) Uani 1 1 d .
H4 H 0.6513 0.1525 0.6775 0.033 Uiso 1 1 calc R
C5 C 0.74797(17) 0.2116(3) 0.8365(2) 0.0219(6) Uani 1 1 d .
H5 H 0.7375 0.2918 0.8205 0.026 Uiso 1 1 calc R
C6 C 0.81606(16) 0.1723(2) 0.9468(2) 0.0203(6) Uani 1 1 d .
C7 C 0.82881(18) 0.1491(3) 0.6988(2) 0.0297(6) Uani 1 1 d .
C8 C 0.90443(17) -0.0327(3) 0.8112(2) 0.0235(6) Uani 1 1 d .
C9 C 0.96176(18) 0.1681(3) 0.9145(2) 0.0246(6) Uani 1 1 d .
C10 C 0.87370(19) 0.3679(3) 1.0388(2) 0.0243(6) Uani 1 1 d .
C11 C 0.94083(17) 0.4279(2) 1.1495(2) 0.0205(6) Uani 1 1 d .
C12 C 1.0000 0.3659(3) 1.2500 0.0188(7) Uani 1 2 d S
H12 H 1.0000 0.2838 1.2500 0.023 Uiso 1 2 calc SR
C13 C 0.94173(18) 0.5497(3) 1.1504(2) 0.0247(6) Uani 1 1 d .
H13 H 0.9029 0.5911 1.0837 0.030 Uiso 1 1 calc R
C14 C 1.0000 0.6104(3) 1.2500 0.0270(9) Uani 1 2 d S
H14 H 1.0000 0.6925 1.2500 0.032 Uiso 1 2 calc SR

loop_
_atom_site_aniso_label
_atom_site_aniso_U_11
_atom_site_aniso_U_22
_atom_site_aniso_U_33
_atom_site_aniso_U_23
_atom_site_aniso_U_13
_atom_site_aniso_U_12
Cr1 0.0187(3) 0.0216(3) 0.0192(2) -0.00242(16) 0.0105(2) -0.00009(15)
O1 0.0578(14) 0.0467(16) 0.0305(11) 0.0051(10) 0.0278(11) -0.0004(11)
O2 0.0285(11) 0.0309(13) 0.0431(13) -0.0100(9) 0.0192(10) 0.0033(8)
O3 0.0294(11) 0.0364(13) 0.0335(11) -0.0007(10) 0.0130(10) -0.0113(9)
O4 0.0869(19) 0.0230(13) 0.0208(11) 0.0046(9) 0.0111(12) 0.0045(12)
N1 0.0241(11) 0.0182(13) 0.0138(9) 0.0018(8) 0.0081(9) 0.0039(9)
C1 0.0217(12) 0.0233(15) 0.0200(12) -0.0016(11) 0.0122(11) -0.0031(10)
C2 0.0261(13) 0.0203(16) 0.0301(14) -0.0059(12) 0.0180(12) -0.0054(11)
C3 0.0172(12) 0.0349(18) 0.0248(14) -0.0077(12) 0.0112(12) -0.0064(10)
C4 0.0156(12) 0.0444(19) 0.0195(13) -0.0063(12) 0.0077(11) 0.0014(11)
C5 0.0211(12) 0.0240(15) 0.0203(12) 0.0010(11) 0.0117(11) 0.0051(10)
C6 0.0200(12) 0.0241(15) 0.0185(12) -0.0024(10) 0.0121(11) 0.0001(10)
C7 0.0272(14) 0.0300(18) 0.0302(15) -0.0046(13) 0.0155(12) -0.0002(12)
C8 0.0178(12) 0.0240(16) 0.0242(13) -0.0024(11) 0.0094(11) -0.0031(10)
C9 0.0282(14) 0.0260(16) 0.0251(13) -0.0001(12) 0.0186(12) -0.0007(12)
C10 0.0318(14) 0.0225(15) 0.0202(13) 0.0002(11) 0.0158(12) 0.0010(11)
C11 0.0269(13) 0.0188(15) 0.0209(13) 0.0009(10) 0.0168(12) 0.0012(10)
C12 0.0292(18) 0.0129(19) 0.0190(17) 0.000 0.0166(16) 0.000
C13 0.0333(14) 0.0183(15) 0.0276(14) 0.0053(11) 0.0205(13) 0.0037(11)
C14 0.038(2) 0.011(2) 0.033(2) 0.000 0.0217(19) 0.000

loop_
_atom_type_symbol
_atom_type_description
_atom_type_scat_dispersion_real
_atom_type_scat_dispersion_imag
_atom_type_scat_source
C C 0.0033 0.0016 'International Tables Vol C Tables 4.2.6.8 and 6.1.1.4'
H H 0.0000 0.0000 'International Tables Vol C Tables 4.2.6.8 and 6.1.1.4'
N N 0.0061 0.0033 'International Tables Vol C Tables 4.2.6.8 and 6.1.1.4'
O O 0.0106 0.0060 'International Tables Vol C Tables 4.2.6.8 and 6.1.1.4'
Cr Cr 0.3209 0.6236 'International Tables Vol C Tables 4.2.6.8 and 6.1.1.4'

loop_
_geom_angle_atom_site_label_1
_geom_angle_atom_site_label_2
_geom_angle_atom_site_label_3
_geom_angle
_geom_angle_site_symmetry_1
_geom_angle_site_symmetry_3
C8 Cr1 C9 89.79(12) . .
C8 Cr1 C7 85.19(13) . .
C9 Cr1 C7 90.61(12) . .
C8 Cr1 C4 130.51(11) . .
C9 Cr1 C4 139.24(12) . .
C7 Cr1 C4 87.57(12) . .
C8 Cr1 C2 89.88(12) . .
C9 Cr1 C2 129.23(11) . .
C7 Cr1 C2 139.88(12) . .
C4 Cr1 C2 65.95(11) . .
C8 Cr1 C3 99.52(11) . .
C9 Cr1 C3 162.20(11) . .
C7 Cr1 C3 105.17(12) . .
C4 Cr1 C3 36.59(11) . .
C2 Cr1 C3 36.65(10) . .
C8 Cr1 C5 165.95(11) . .
C9 Cr1 C5 103.52(11) . .
C7 Cr1 C5 98.92(12) . .
C4 Cr1 C5 37.13(10) . .
C2 Cr1 C5 78.28(10) . .
C3 Cr1 C5 66.46(10) . .
C8 Cr1 C1 108.44(11) . .
C9 Cr1 C1 96.54(11) . .
C7 Cr1 C1 164.54(11) . .
C4 Cr1 C1 78.06(10) . .
C2 Cr1 C1 36.84(10) . .
C3 Cr1 C1 66.19(10) . .
C5 Cr1 C1 66.11(10) . .
C8 Cr1 C6 143.22(11) . .
C9 Cr1 C6 85.68(10) . .
C7 Cr1 C6 131.26(12) . .
C4 Cr1 C6 65.89(10) . .
C2 Cr1 C6 65.87(10) . .
C3 Cr1 C6 77.76(10) . .
C5 Cr1 C6 36.44(9) . .
C1 Cr1 C6 36.52(10) . .
C10 N1 C6 128.3(2) . .
C2 C1 C6 119.6(2) . .
C2 C1 Cr1 70.63(15) . .
C6 C1 Cr1 72.75(14) . .
C3 C2 C1 120.9(3) . .
C3 C2 Cr1 72.28(16) . .
C1 C2 Cr1 72.52(16) . .
C4 C3 C2 118.9(3) . .
C4 C3 Cr1 70.39(14) . .
C2 C3 Cr1 71.07(15) . .
C3 C4 C5 121.7(3) . .
C3 C4 Cr1 73.02(15) . .
C5 C4 Cr1 72.90(15) . .
C6 C5 C4 118.9(3) . .
C6 C5 Cr1 72.96(14) . .
C4 C5 Cr1 69.96(15) . .
N1 C6 C5 123.7(2) . .
N1 C6 C1 116.4(2) . .
C5 C6 C1 119.9(2) . .
N1 C6 Cr1 130.54(16) . .
C5 C6 Cr1 70.60(14) . .
C1 C6 Cr1 70.73(14) . .
O1 C7 Cr1 178.8(3) . .
O2 C8 Cr1 177.4(2) . .
O3 C9 Cr1 178.3(2) . .
O4 C10 N1 121.9(3) . .
O4 C10 C11 120.6(3) . .
N1 C10 C11 117.4(2) . .
C13 C11 C12 119.6(2) . .
C13 C11 C10 117.4(2) . .
C12 C11 C10 122.9(3) . .
C11 C12 C11 119.7(4) 2_757 .
C14 C13 C11 120.4(3) . .
C13 C14 C13 120.2(4) . 2_757

loop_
_geom_bond_atom_site_label_1
_geom_bond_atom_site_label_2
_geom_bond_distance
_geom_bond_site_symmetry_2
Cr1 C8 1.824(3) .
Cr1 C9 1.845(3) .
Cr1 C7 1.846(3) .
Cr1 C4 2.200(3) .
Cr1 C2 2.219(3) .
Cr1 C3 2.234(3) .
Cr1 C5 2.239(3) .
Cr1 C1 2.243(3) .
Cr1 C6 2.269(2) .
O1 C7 1.156(4) .
O2 C8 1.160(3) .
O3 C9 1.156(3) .
O4 C10 1.218(3) .
N1 C10 1.358(4) .
N1 C6 1.401(3) .
C1 C2 1.410(4) .
C1 C6 1.414(4) .
C2 C3 1.400(4) .
C3 C4 1.392(4) .
C4 C5 1.414(4) .
C5 C6 1.410(4) .
C10 C11 1.501(4) .
C11 C13 1.382(4) .
C11 C12 1.400(3) .
C12 C11 1.400(3) 2_757
C13 C14 1.382(3) .
C14 C13 1.382(3) 2_757
